data_1571531
loop_
_publ_author_name
'Grzelak, Magdalena'
'Kumar, Dharmendra'
'Kochman, Micha&#x142; Andrzej'
'Morawiak, Maja'
'Wiosna-Sa&#x142;yga, Gabriela'
'Kubas, Adam'
'Data, Przemys&#x142;aw'
'Lindner, Marcin'

_publ_section_title
;
 An unprecedented roll-off ratio in high-performing red TADF OLED emitters
 featuring 2,3-indole-annulated naphthalene imide and auxiliary donors.
;
_journal_issue 22
_journal_name_full 'Chemical science'
_journal_page_first 8404
_journal_page_last 8413
_journal_paper_doi 10.1039/d4sc01391c
_journal_volume 15
_journal_year 2024
_chemical_formula_moiety 'C38 H31 N3 O2, 0.5(C8 H22 O4)'
_chemical_formula_sum 'C42 H42 N3 O4'
_chemical_formula_weight 652.78
_space_group_crystal_system triclinic
_space_group_IT_number 2
_space_group_name_Hall '-P 1'
_space_group_name_H-M_alt 'P -1'
_atom_sites_solution_hydrogens mixed
_atom_sites_solution_primary direct
_atom_sites_solution_secondary difmap
_audit_creation_method SHELXL-2014
_audit_update_record
;
2023-08-25 deposited with the CCDC.	2024-04-30 downloaded from the CCDC.
;
_cell_angle_alpha 113.3290(10)
_cell_angle_beta 94.2160(10)
_cell_angle_gamma 104.5440(10)
_cell_formula_units_Z 2
_cell_length_a 11.2686(3)
_cell_length_b 12.7274(3)
_cell_length_c 13.7006(3)
_cell_measurement_reflns_used 3205
_cell_measurement_temperature 296(2)
_cell_measurement_theta_max 68.35
_cell_measurement_theta_min 3.58
_cell_volume 1713.09(7)
_computing_cell_refinement 'Bruker SAINT'
_computing_data_collection 'Bruker APEX2'
_computing_data_reduction 'Bruker SAINT'
_computing_molecular_graphics 'Bruker SHELXTL'
_computing_publication_material 'Bruker SHELXTL'
_computing_structure_refinement 'SHELXL-2014 (Sheldrick, 2014)'
_computing_structure_solution 'SHELXL-2014 (Sheldrick, 2014)'
_diffrn_ambient_temperature 296(2)
_diffrn_measured_fraction_theta_full 0.965
_diffrn_measured_fraction_theta_max 0.960
_diffrn_measurement_device_type 'Bruker APEX-II CCD'
_diffrn_measurement_method '\f and \w scans'
_diffrn_radiation_monochromator graphite
_diffrn_radiation_type CuK\a
_diffrn_radiation_wavelength 1.54178
_diffrn_reflns_av_R_equivalents 0.0708
_diffrn_reflns_av_unetI/netI 0.0597
_diffrn_reflns_Laue_measured_fraction_full 0.965
_diffrn_reflns_Laue_measured_fraction_max 0.960
_diffrn_reflns_limit_h_max 12
_diffrn_reflns_limit_h_min -11
_diffrn_reflns_limit_k_max 15
_diffrn_reflns_limit_k_min -15
_diffrn_reflns_limit_l_max 16
_diffrn_reflns_limit_l_min -16
_diffrn_reflns_number 50392
_diffrn_reflns_point_group_measured_fraction_full 0.965
_diffrn_reflns_point_group_measured_fraction_max 0.960
_diffrn_reflns_theta_full 67.679
_diffrn_reflns_theta_max 68.348
_diffrn_reflns_theta_min 3.582
_diffrn_source 'fine-focus sealed tube'
_exptl_absorpt_coefficient_mu 0.647
_exptl_absorpt_correction_T_max 0.8710
_exptl_absorpt_correction_T_min 0.7920
_exptl_absorpt_correction_type numerical
_exptl_absorpt_process_details sadabs
_exptl_crystal_colour yellow
_exptl_crystal_density_diffrn 1.266
_exptl_crystal_density_method 'not measured'
_exptl_crystal_description plate
_exptl_crystal_F_000 694
_exptl_crystal_size_max 0.378
_exptl_crystal_size_mid 0.224
_exptl_crystal_size_min 0.220
_refine_diff_density_max 0.536
_refine_diff_density_min -0.260
_refine_diff_density_rms 0.063
_refine_ls_extinction_coef 0.0017(5)
_refine_ls_extinction_expression Fc^*^=kFc[1+0.001xFc^2^\l^3^/sin(2\q)]^-1/4^
_refine_ls_extinction_method SHELXL
_refine_ls_goodness_of_fit_ref 0.997
_refine_ls_hydrogen_treatment mixed
_refine_ls_matrix_type full
_refine_ls_number_parameters 478
_refine_ls_number_reflns 6059
_refine_ls_number_restraints 1
_refine_ls_restrained_S_all 0.997
_refine_ls_R_factor_all 0.1371
_refine_ls_R_factor_gt 0.0679
_refine_ls_shift/su_max 0.006
_refine_ls_shift/su_mean 0.002
_refine_ls_structure_factor_coef Fsqd
_refine_ls_weighting_details 'w=1/[\s^2^(Fo^2^)+(0.1044P)^2^+0.9650P] where P=(Fo^2^+2Fc^2^)/3'
_refine_ls_weighting_scheme calc
_refine_ls_wR_factor_gt 0.1836
_refine_ls_wR_factor_ref 0.2253
_reflns_Friedel_coverage 0.000
_reflns_number_gt 3205
_reflns_number_total 6059
_reflns_threshold_expression 'I > 2\s(I)'
_cod_data_source_file d4sc01391c2.cif
_cod_data_source_block MMG0249_0m
_cod_depositor_comments 'Adding full bibliography for 1571528--1571532.cif.'
_cod_database_code 1571531
_shelx_space_group_comment
;
The symmetry employed for this shelxl refinement is uniquely defined
by the following loop, which should always be used as a source of
symmetry information in preference to the above space-group names.
They are only intended as comments.
;
_shelx_estimated_absorpt_t_min 0.792
_shelx_estimated_absorpt_t_max 0.871
_shelxl_version_number 2014-3

loop_
_space_group_symop_operation_xyz
'x, y, z'
'-x, -y, -z'

loop_
_atom_site_label
_atom_site_type_symbol
_atom_site_fract_x
_atom_site_fract_y
_atom_site_fract_z
_atom_site_U_iso_or_equiv
_atom_site_adp_type
_atom_site_occupancy
_atom_site_site_symmetry_order
_atom_site_calc_flag
_atom_site_refinement_flags_posn
_atom_site_refinement_flags_adp
_atom_site_refinement_flags_occupancy
_atom_site_disorder_assembly
_atom_site_disorder_group
O2 O 0.2948(3) -0.3506(2) 0.3700(2) 0.0917(10) Uani 1 1 d . . . . .
O1 O 0.2008(2) -0.26197(19) 0.09155(18) 0.0633(7) Uani 1 1 d . . . . .
N2 N 0.2474(2) -0.3060(2) 0.2311(2) 0.0507(7) Uani 1 1 d . . . . .
N1 N 0.2479(3) 0.1930(2) 0.2778(2) 0.0544(7) Uani 1 1 d . . . . .
N3 N 0.4921(4) 0.9173(3) 1.1043(3) 0.1034(13) Uani 1 1 d . . . . .
C38 C 0.4622(4) 0.8449(4) 1.0164(4) 0.0766(12) Uani 1 1 d . . . . .
C35 C 0.4295(3) 0.7520(3) 0.9075(3) 0.0607(10) Uani 1 1 d . . . . .
C36 C 0.3578(4) 0.6365(3) 0.8851(3) 0.0649(10) Uani 1 1 d . . . . .
H36 H 0.3279 0.6192 0.9402 0.078 Uiso 1 1 calc R U . . .
C37 C 0.3306(4) 0.5470(3) 0.7803(3) 0.0585(9) Uani 1 1 d . . . . .
C32 C 0.3735(3) 0.5706(3) 0.6965(3) 0.0513(8) Uani 1 1 d . . . . .
C4 C 0.3452(3) 0.4738(3) 0.5842(3) 0.0526(9) Uani 1 1 d . . . . .
C5 C 0.3404(3) 0.3579(3) 0.5659(3) 0.0515(9) Uani 1 1 d . . . . .
C6 C 0.3093(3) 0.2667(3) 0.4605(2) 0.0456(8) Uani 1 1 d . . . . .
C7 C 0.2956(3) 0.1404(3) 0.4126(2) 0.0449(8) Uani 1 1 d . . . . .
C16 C 0.3132(3) 0.0578(3) 0.4544(2) 0.0443(8) Uani 1 1 d . . . . .
C11 C 0.2896(3) -0.0642(3) 0.3791(2) 0.0437(8) Uani 1 1 d . . . . .
C12 C 0.3059(3) -0.1485(3) 0.4174(2) 0.0483(8) Uani 1 1 d . . . . .
C18 C 0.2826(4) -0.2744(3) 0.3409(3) 0.0596(10) Uani 1 1 d . . . . .
C19 C 0.2343(4) -0.4282(3) 0.1543(3) 0.0527(9) Uani 1 1 d . . . . .
C20 C 0.3412(4) -0.4551(3) 0.1240(3) 0.0591(9) Uani 1 1 d . . . . .
C21 C 0.3272(4) -0.5709(3) 0.0468(3) 0.0703(11) Uani 1 1 d . . . . .
H21 H 0.3983 -0.5912 0.0266 0.084 Uiso 1 1 calc R U . . .
C22 C 0.2131(5) -0.6557(3) -0.0006(3) 0.0720(11) Uani 1 1 d . . . . .
C26 C 0.2003(5) -0.7786(4) -0.0892(4) 0.1108(17) Uani 1 1 d . . . . .
H26A H 0.2352 -0.7695 -0.1483 0.166 Uiso 1 1 calc R U . . .
H26B H 0.1135 -0.8246 -0.1144 0.166 Uiso 1 1 calc R U . . .
H26C H 0.2440 -0.8194 -0.0611 0.166 Uiso 1 1 calc R U . . .
C25 C 0.4672(4) -0.3642(4) 0.1720(3) 0.0830(12) Uani 1 1 d . . . . .
H25A H 0.4689 -0.2953 0.1586 0.124 Uiso 1 1 calc R U . . .
H25B H 0.5292 -0.3985 0.1396 0.124 Uiso 1 1 calc R U . . .
H25C H 0.4846 -0.3401 0.2487 0.124 Uiso 1 1 calc R U . . .
C13 C 0.3457(4) -0.1137(3) 0.5259(3) 0.0599(10) Uani 1 1 d . . . . .
C14 C 0.3692(4) 0.0055(3) 0.5994(3) 0.0613(10) Uani 1 1 d . . . . .
C15 C 0.3524(3) 0.0885(3) 0.5644(3) 0.0549(9) Uani 1 1 d . . . . .
H15 H 0.3674 0.1675 0.6149 0.066 Uiso 1 1 calc R U . . .
C10 C 0.2508(3) -0.1009(3) 0.2666(2) 0.0439(8) Uani 1 1 d . . . . .
C9 C 0.2348(3) -0.0209(3) 0.2271(3) 0.0486(8) Uani 1 1 d . . . . .
C8 C 0.2573(3) 0.0986(3) 0.3009(2) 0.0469(8) Uani 1 1 d . . . . .
C1 C 0.2805(3) 0.2960(3) 0.3742(2) 0.0499(8) Uani 1 1 d . . . . .
C3 C 0.3213(4) 0.4993(3) 0.4954(3) 0.0600(10) Uani 1 1 d . . . . .
C2 C 0.2876(4) 0.4121(3) 0.3907(3) 0.0608(10) Uani 1 1 d . . . . .
C34 C 0.4698(4) 0.7781(3) 0.8242(3) 0.0671(10) Uani 1 1 d . . . . .
H34 H 0.5153 0.8562 0.8384 0.080 Uiso 1 1 calc R U . . .
C33 C 0.4422(3) 0.6880(3) 0.7202(3) 0.0627(10) Uani 1 1 d . . . . .
H33 H 0.4701 0.7062 0.6648 0.075 Uiso 1 1 calc R U . . .
C28 C 0.2006(4) 0.1824(3) 0.1718(3) 0.0677(11) Uani 1 1 d . . . . .
H28A H 0.2339 0.1272 0.1180 0.081 Uiso 1 1 calc R U . . .
H28B H 0.2311 0.2603 0.1709 0.081 Uiso 1 1 calc R U . . .
C29 C 0.0613(5) 0.1393(5) 0.1406(4) 0.1099(17) Uani 1 1 d . . . . .
H29A H 0.0386 0.1285 0.0669 0.132 Uiso 1 1 calc R U . . .
H29B H 0.0317 0.0609 0.1408 0.132 Uiso 1 1 calc R U . . .
C30 C -0.0032(6) 0.2141(6) 0.2067(5) 0.142(2) Uani 1 1 d . . . . .
H30A H 0.0238 0.2921 0.2054 0.170 Uiso 1 1 calc R U . . .
H30B H 0.0191 0.2259 0.2808 0.170 Uiso 1 1 calc R U . . .
C17 C 0.2304(3) -0.2259(3) 0.1893(3) 0.0480(8) Uani 1 1 d . . . . .
C24 C 0.1171(4) -0.5122(3) 0.1129(3) 0.0627(10) Uani 1 1 d . . . . .
C27 C 0.0021(4) -0.4840(4) 0.1495(4) 0.0859(13) Uani 1 1 d . . . . .
H27A H 0.0072 -0.4688 0.2244 0.129 Uiso 1 1 calc R U . . .
H27B H -0.0703 -0.5510 0.1066 0.129 Uiso 1 1 calc R U . . .
H27C H -0.0042 -0.4141 0.1411 0.129 Uiso 1 1 calc R U . . .
C23 C 0.1094(4) -0.6259(3) 0.0340(3) 0.0730(11) Uani 1 1 d . . . . .
H23 H 0.0314 -0.6835 0.0038 0.088 Uiso 1 1 calc R U . . .
C31 C -0.1491(6) 0.1611(8) 0.1693(7) 0.203(4) Uani 1 1 d . . . . .
H31A H -0.1717 0.1469 0.0953 0.304 Uiso 1 1 calc R U . . .
H31B H -0.1874 0.2172 0.2143 0.304 Uiso 1 1 calc R U . . .
H31C H -0.1773 0.0867 0.1756 0.304 Uiso 1 1 calc R U . . .
C41 C 1.0116(16) 0.903(3) 0.5162(18) 0.60(5) Uani 1 1 d D . . . .
H41A H 1.1008 0.9216 0.5258 0.897 Uiso 1 1 calc R U . . .
H41B H 0.9803 0.8575 0.5553 0.897 Uiso 1 1 calc R U . . .
H41C H 0.9900 0.9767 0.5432 0.897 Uiso 1 1 calc R U . . .
H3 H 0.333(3) 0.584(4) 0.508(3) 0.085(12) Uiso 1 1 d . . . . .
O41 O 0.974(2) 0.856(5) 0.438(4) 0.76(3) Uani 1 1 d . . . . .
O42 O 1.0138(12) 0.6862(14) 0.5037(17) 0.452(13) Uani 1 1 d . . . . .
C44 C 0.9982(11) 0.5383(14) 0.4625(10) 0.269(7) Uani 1 1 d . . . . .
H44A H 0.9190 0.4963 0.4118 0.323 Uiso 1 1 calc R U . . .
H44B H 1.0621 0.5238 0.4196 0.323 Uiso 1 1 calc R U . . .
H5 H 0.362(3) 0.344(3) 0.628(3) 0.053(9) Uiso 1 1 d . . . . .
C43 C 0.9926(15) 0.747(2) 0.445(3) 0.425(19) Uani 1 1 d . . . . .
H43A H 1.0166 0.7129 0.3761 0.637 Uiso 1 1 calc R U . . .
H43B H 1.0408 0.8298 0.4835 0.637 Uiso 1 1 calc R U . . .
H43C H 0.9054 0.7398 0.4336 0.637 Uiso 1 1 calc R U . . .
C42 C 0.931(3) 0.911(6) 0.3523(15) 1.19(8) Uani 1 1 d D . . . .
H42A H 0.8811 0.9625 0.3843 1.785 Uiso 1 1 calc R U . . .
H42B H 0.8827 0.8461 0.2854 1.785 Uiso 1 1 calc R U . . .
H42C H 1.0040 0.9569 0.3385 1.785 Uiso 1 1 calc R U . . .
H9 H 0.214(3) -0.048(3) 0.149(3) 0.069(10) Uiso 1 1 d . . . . .
H14 H 0.397(3) 0.029(3) 0.674(3) 0.056(9) Uiso 1 1 d . . . . .
H13 H 0.352(3) -0.183(3) 0.549(3) 0.086(12) Uiso 1 1 d . . . . .
H2 H 0.272(3) 0.432(3) 0.332(3) 0.088(13) Uiso 1 1 d . . . . .
H37 H 0.272(3) 0.462(3) 0.762(3) 0.076(11) Uiso 1 1 d . . . . .

loop_
_atom_site_aniso_label
_atom_site_aniso_U_11
_atom_site_aniso_U_22
_atom_site_aniso_U_33
_atom_site_aniso_U_23
_atom_site_aniso_U_13
_atom_site_aniso_U_12
O2 0.174(3) 0.0570(17) 0.0562(16) 0.0293(14) 0.0090(16) 0.0512(18)
O1 0.0902(18) 0.0502(15) 0.0446(14) 0.0165(12) 0.0016(12) 0.0234(13)
N2 0.0687(19) 0.0377(16) 0.0438(15) 0.0149(13) 0.0051(13) 0.0190(14)
N1 0.075(2) 0.0474(17) 0.0451(16) 0.0214(14) 0.0068(14) 0.0246(15)
N3 0.134(4) 0.069(3) 0.076(3) 0.009(2) 0.014(2) 0.016(2)
C38 0.085(3) 0.057(3) 0.067(3) 0.010(2) 0.008(2) 0.018(2)
C35 0.065(2) 0.046(2) 0.058(2) 0.0083(18) 0.0090(18) 0.0204(19)
C36 0.082(3) 0.051(2) 0.057(2) 0.0172(19) 0.0135(19) 0.022(2)
C37 0.075(3) 0.042(2) 0.054(2) 0.0151(18) 0.0106(19) 0.019(2)
C32 0.058(2) 0.039(2) 0.053(2) 0.0139(16) 0.0080(16) 0.0172(16)
C4 0.066(2) 0.040(2) 0.050(2) 0.0165(16) 0.0075(16) 0.0193(17)
C5 0.062(2) 0.044(2) 0.048(2) 0.0179(17) 0.0040(16) 0.0208(17)
C6 0.057(2) 0.0382(18) 0.0435(18) 0.0179(15) 0.0063(15) 0.0172(15)
C7 0.053(2) 0.0403(19) 0.0408(17) 0.0152(15) 0.0042(14) 0.0177(15)
C16 0.049(2) 0.0409(19) 0.0412(18) 0.0146(15) 0.0048(14) 0.0173(15)
C11 0.046(2) 0.0431(19) 0.0430(18) 0.0184(15) 0.0074(14) 0.0166(15)
C12 0.059(2) 0.044(2) 0.0437(19) 0.0198(16) 0.0082(15) 0.0187(16)
C18 0.086(3) 0.048(2) 0.050(2) 0.0212(18) 0.0098(18) 0.0293(19)
C19 0.071(3) 0.038(2) 0.0440(19) 0.0126(16) 0.0023(17) 0.0189(19)
C20 0.074(3) 0.047(2) 0.052(2) 0.0139(17) 0.0054(18) 0.023(2)
C21 0.093(3) 0.052(2) 0.063(2) 0.016(2) 0.015(2) 0.032(2)
C22 0.106(4) 0.045(2) 0.055(2) 0.0123(19) 0.008(2) 0.022(2)
C26 0.163(5) 0.054(3) 0.083(3) 0.001(2) 0.025(3) 0.027(3)
C25 0.069(3) 0.077(3) 0.083(3) 0.015(2) 0.004(2) 0.025(2)
C13 0.082(3) 0.051(2) 0.052(2) 0.0240(19) 0.0091(18) 0.027(2)
C14 0.086(3) 0.052(2) 0.043(2) 0.0193(18) -0.0017(18) 0.023(2)
C15 0.069(2) 0.045(2) 0.0443(19) 0.0143(16) 0.0013(16) 0.0188(17)
C10 0.053(2) 0.0401(18) 0.0381(17) 0.0146(15) 0.0063(14) 0.0172(15)
C9 0.061(2) 0.045(2) 0.0429(19) 0.0190(17) 0.0072(16) 0.0218(17)
C8 0.060(2) 0.0380(19) 0.0468(19) 0.0198(16) 0.0087(15) 0.0206(16)
C1 0.065(2) 0.040(2) 0.0435(19) 0.0154(16) 0.0064(16) 0.0190(17)
C3 0.078(3) 0.044(2) 0.060(2) 0.0239(19) 0.0082(19) 0.0221(19)
C2 0.089(3) 0.043(2) 0.053(2) 0.0215(19) 0.0059(19) 0.0259(19)
C34 0.073(3) 0.041(2) 0.073(3) 0.013(2) 0.014(2) 0.0132(18)
C33 0.071(3) 0.047(2) 0.063(2) 0.0181(19) 0.0141(19) 0.0148(19)
C28 0.101(3) 0.061(2) 0.045(2) 0.0243(18) 0.0003(19) 0.033(2)
C29 0.133(5) 0.114(4) 0.080(3) 0.035(3) -0.017(3) 0.054(4)
C30 0.149(6) 0.154(6) 0.118(5) 0.045(4) -0.011(4) 0.071(5)
C17 0.059(2) 0.043(2) 0.045(2) 0.0205(16) 0.0072(16) 0.0188(16)
C24 0.074(3) 0.049(2) 0.063(2) 0.0231(19) 0.004(2) 0.018(2)
C27 0.078(3) 0.077(3) 0.102(3) 0.040(3) 0.017(2) 0.022(2)
C23 0.091(3) 0.043(2) 0.066(2) 0.018(2) -0.006(2) 0.004(2)
C31 0.093(5) 0.261(10) 0.228(8) 0.073(7) -0.010(5) 0.077(6)
C41 0.145(11) 0.64(6) 0.37(2) -0.32(4) 0.118(13) -0.08(2)
O41 0.285(19) 0.95(7) 1.53(9) 0.87(8) 0.50(4) 0.34(3)
O42 0.251(12) 0.330(16) 0.59(3) 0.02(2) 0.176(14) 0.057(12)
C44 0.189(9) 0.41(2) 0.221(14) 0.119(13) 0.080(9) 0.134(13)
C43 0.156(12) 0.55(4) 0.91(5) 0.57(4) 0.29(2) 0.200(17)
C42 0.54(5) 2.00(17) 0.175(17) -0.19(5) 0.04(2) 0.08(7)

loop_
_atom_type_symbol
_atom_type_description
_atom_type_scat_dispersion_real
_atom_type_scat_dispersion_imag
_atom_type_scat_source
C C 0.0181 0.0091 'International Tables Vol C Tables 4.2.6.8 and 6.1.1.4'
H H 0.0000 0.0000 'International Tables Vol C Tables 4.2.6.8 and 6.1.1.4'
N N 0.0311 0.0180 'International Tables Vol C Tables 4.2.6.8 and 6.1.1.4'
O O 0.0492 0.0322 'International Tables Vol C Tables 4.2.6.8 and 6.1.1.4'

loop_
_geom_angle_atom_site_label_1
_geom_angle_atom_site_label_2
_geom_angle_atom_site_label_3
_geom_angle
_geom_angle_site_symmetry_1
_geom_angle_site_symmetry_3
_geom_angle_publ_flag
C18 N2 C17 124.1(3) . . ?
C18 N2 C19 118.2(2) . . ?
C17 N2 C19 117.7(2) . . ?
C1 N1 C8 108.2(2) . . ?
C1 N1 C28 126.2(3) . . ?
C8 N1 C28 125.3(3) . . ?
N3 C38 C35 177.2(5) . . ?
C34 C35 C36 119.7(3) . . ?
C34 C35 C38 119.8(4) . . ?
C36 C35 C38 120.5(4) . . ?
C37 C36 C35 119.8(4) . . ?
C37 C36 H36 120.1 . . ?
C35 C36 H36 120.1 . . ?
C32 C37 C36 121.3(4) . . ?
C32 C37 H37 118.3(19) . . ?
C36 C37 H37 120.3(19) . . ?
C37 C32 C33 117.9(3) . . ?
C37 C32 C4 121.1(3) . . ?
C33 C32 C4 120.9(3) . . ?
C5 C4 C3 119.2(3) . . ?
C5 C4 C32 120.8(3) . . ?
C3 C4 C32 120.0(3) . . ?
C4 C5 C6 120.4(3) . . ?
C4 C5 H5 117.3(18) . . ?
C6 C5 H5 122.3(18) . . ?
C5 C6 C1 118.2(3) . . ?
C5 C6 C7 135.3(3) . . ?
C1 C6 C7 106.5(3) . . ?
C8 C7 C16 118.9(3) . . ?
C8 C7 C6 106.8(3) . . ?
C16 C7 C6 134.3(3) . . ?
C15 C16 C7 124.5(3) . . ?
C15 C16 C11 117.8(3) . . ?
C7 C16 C11 117.7(3) . . ?
C12 C11 C10 120.1(3) . . ?
C12 C11 C16 119.3(3) . . ?
C10 C11 C16 120.6(3) . . ?
C13 C12 C11 120.7(3) . . ?
C13 C12 C18 119.2(3) . . ?
C11 C12 C18 120.0(3) . . ?
O2 C18 N2 119.5(3) . . ?
O2 C18 C12 122.5(3) . . ?
N2 C18 C12 118.0(3) . . ?
C20 C19 C24 122.3(3) . . ?
C20 C19 N2 117.9(3) . . ?
C24 C19 N2 119.8(3) . . ?
C19 C20 C21 117.6(3) . . ?
C19 C20 C25 121.5(3) . . ?
C21 C20 C25 120.9(4) . . ?
C22 C21 C20 122.5(4) . . ?
C22 C21 H21 118.7 . . ?
C20 C21 H21 118.7 . . ?
C21 C22 C23 117.9(4) . . ?
C21 C22 C26 121.3(4) . . ?
C23 C22 C26 120.8(4) . . ?
C22 C26 H26A 109.5 . . ?
C22 C26 H26B 109.5 . . ?
H26A C26 H26B 109.5 . . ?
C22 C26 H26C 109.5 . . ?
H26A C26 H26C 109.5 . . ?
H26B C26 H26C 109.5 . . ?
C20 C25 H25A 109.5 . . ?
C20 C25 H25B 109.5 . . ?
H25A C25 H25B 109.5 . . ?
C20 C25 H25C 109.5 . . ?
H25A C25 H25C 109.5 . . ?
H25B C25 H25C 109.5 . . ?
C12 C13 C14 119.9(3) . . ?
C12 C13 H13 117(2) . . ?
C14 C13 H13 123(2) . . ?
C15 C14 C13 120.4(3) . . ?
C15 C14 H14 119.8(19) . . ?
C13 C14 H14 119.8(19) . . ?
C14 C15 C16 121.8(3) . . ?
C14 C15 H15 119.1 . . ?
C16 C15 H15 119.1 . . ?
C9 C10 C11 121.3(3) . . ?
C9 C10 C17 118.4(3) . . ?
C11 C10 C17 120.2(3) . . ?
C10 C9 C8 118.1(3) . . ?
C10 C9 H9 119(2) . . ?
C8 C9 H9 122(2) . . ?
N1 C8 C7 109.5(3) . . ?
N1 C8 C9 127.2(3) . . ?
C7 C8 C9 123.3(3) . . ?
N1 C1 C2 128.8(3) . . ?
N1 C1 C6 109.0(3) . . ?
C2 C1 C6 122.2(3) . . ?
C2 C3 C4 122.4(3) . . ?
C2 C3 H3 118(2) . . ?
C4 C3 H3 119(2) . . ?
C3 C2 C1 117.5(3) . . ?
C3 C2 H2 120(2) . . ?
C1 C2 H2 122(2) . . ?
C33 C34 C35 119.9(3) . . ?
C33 C34 H34 120.1 . . ?
C35 C34 H34 120.1 . . ?
C34 C33 C32 121.3(4) . . ?
C34 C33 H33 119.3 . . ?
C32 C33 H33 119.3 . . ?
N1 C28 C29 114.0(3) . . ?
N1 C28 H28A 108.8 . . ?
C29 C28 H28A 108.7 . . ?
N1 C28 H28B 108.7 . . ?
C29 C28 H28B 108.7 . . ?
H28A C28 H28B 107.6 . . ?
C30 C29 C28 116.5(5) . . ?
C30 C29 H29A 108.2 . . ?
C28 C29 H29A 108.2 . . ?
C30 C29 H29B 108.2 . . ?
C28 C29 H29B 108.2 . . ?
H29A C29 H29B 107.3 . . ?
C29 C30 C31 113.1(6) . . ?
C29 C30 H30A 108.9 . . ?
C31 C30 H30A 109.0 . . ?
C29 C30 H30B 109.0 . . ?
C31 C30 H30B 108.9 . . ?
H30A C30 H30B 107.8 . . ?
O1 C17 N2 119.1(3) . . ?
O1 C17 C10 123.3(3) . . ?
N2 C17 C10 117.6(3) . . ?
C19 C24 C23 117.1(4) . . ?
C19 C24 C27 122.1(3) . . ?
C23 C24 C27 120.7(4) . . ?
C24 C27 H27A 109.5 . . ?
C24 C27 H27B 109.5 . . ?
H27A C27 H27B 109.5 . . ?
C24 C27 H27C 109.5 . . ?
H27A C27 H27C 109.5 . . ?
H27B C27 H27C 109.5 . . ?
C22 C23 C24 122.4(4) . . ?
C22 C23 H23 118.8 . . ?
C24 C23 H23 118.8 . . ?
C30 C31 H31A 109.5 . . ?
C30 C31 H31B 109.5 . . ?
H31A C31 H31B 109.5 . . ?
C30 C31 H31C 109.5 . . ?
H31A C31 H31C 109.5 . . ?
H31B C31 H31C 109.5 . . ?
O41 C41 H41A 109.4 . . ?
O41 C41 H41B 109.4 . . ?
H41A C41 H41B 109.3 . . ?
O41 C41 H41C 110.0 . . ?
H41A C41 H41C 109.4 . . ?
H41B C41 H41C 109.3 . . ?
C41 O41 C42 126(8) . . ?
C43 O42 C44 130(2) . . ?
C44 C44 O42 129.0(17) 2_766 . ?
C44 C44 H44A 105.1 2_766 . ?
O42 C44 H44A 105.1 . . ?
C44 C44 H44B 105.0 2_766 . ?
O42 C44 H44B 105.0 . . ?
H44A C44 H44B 105.8 . . ?
O42 C43 H43A 109.7 . . ?
O42 C43 H43B 109.2 . . ?
H43A C43 H43B 109.5 . . ?
O42 C43 H43C 109.5 . . ?
H43A C43 H43C 109.5 . . ?
H43B C43 H43C 109.5 . . ?
O41 C42 H42A 112.1 . . ?
O41 C42 H42B 112.1 . . ?
H42A C42 H42B 106.9 . . ?
O41 C42 H42C 111.5 . . ?
H42A C42 H42C 107.0 . . ?
H42B C42 H42C 106.9 . . ?

loop_
_geom_bond_atom_site_label_1
_geom_bond_atom_site_label_2
_geom_bond_distance
_geom_bond_site_symmetry_2
_geom_bond_publ_flag
O2 C18 1.218(4) . ?
O1 C17 1.219(3) . ?
N2 C18 1.391(4) . ?
N2 C17 1.396(4) . ?
N2 C19 1.454(4) . ?
N1 C1 1.383(4) . ?
N1 C8 1.384(4) . ?
N1 C28 1.451(4) . ?
N3 C38 1.148(5) . ?
C38 C35 1.437(5) . ?
C35 C34 1.384(5) . ?
C35 C36 1.385(5) . ?
C36 C37 1.385(5) . ?
C36 H36 0.9300 . ?
C37 C32 1.387(5) . ?
C37 H37 1.03(4) . ?
C32 C33 1.392(4) . ?
C32 C4 1.488(4) . ?
C4 C5 1.380(4) . ?
C4 C3 1.401(5) . ?
C5 C6 1.397(4) . ?
C5 H5 0.96(3) . ?
C6 C1 1.412(4) . ?
C6 C7 1.436(4) . ?
C7 C8 1.398(4) . ?
C7 C16 1.427(4) . ?
C16 C15 1.402(4) . ?
C16 C11 1.425(4) . ?
C11 C12 1.411(4) . ?
C11 C10 1.419(4) . ?
C12 C13 1.374(4) . ?
C12 C18 1.467(4) . ?
C19 C20 1.382(5) . ?
C19 C24 1.381(5) . ?
C20 C21 1.393(5) . ?
C20 C25 1.491(5) . ?
C21 C22 1.365(5) . ?
C21 H21 0.9300 . ?
C22 C23 1.377(5) . ?
C22 C26 1.516(5) . ?
C26 H26A 0.9600 . ?
C26 H26B 0.9600 . ?
C26 H26C 0.9600 . ?
C25 H25A 0.9600 . ?
C25 H25B 0.9600 . ?
C25 H25C 0.9600 . ?
C13 C14 1.391(5) . ?
C13 H13 1.07(4) . ?
C14 C15 1.367(4) . ?
C14 H14 0.94(3) . ?
C15 H15 0.9300 . ?
C10 C9 1.370(4) . ?
C10 C17 1.466(4) . ?
C9 C8 1.396(4) . ?
C9 H9 0.98(3) . ?
C1 C2 1.384(4) . ?
C3 C2 1.372(5) . ?
C3 H3 0.99(4) . ?
C2 H2 0.95(4) . ?
C34 C33 1.380(5) . ?
C34 H34 0.9300 . ?
C33 H33 0.9300 . ?
C28 C29 1.494(6) . ?
C28 H28A 0.9700 . ?
C28 H28B 0.9700 . ?
C29 C30 1.420(7) . ?
C29 H29A 0.9700 . ?
C29 H29B 0.9700 . ?
C30 C31 1.570(8) . ?
C30 H30A 0.9700 . ?
C30 H30B 0.9700 . ?
C24 C23 1.398(5) . ?
C24 C27 1.499(5) . ?
C27 H27A 0.9600 . ?
C27 H27B 0.9600 . ?
C27 H27C 0.9600 . ?
C23 H23 0.9300 . ?
C31 H31A 0.9600 . ?
C31 H31B 0.9600 . ?
C31 H31C 0.9600 . ?
C41 O41 0.99(5) . ?
C41 H41A 0.9607 . ?
C41 H41B 0.9607 . ?
C41 H41C 0.9607 . ?
O41 C42 1.70(7) . ?
O42 C43 1.36(3) . ?
O42 C44 1.694(18) . ?
C44 C44 1.68(2) 2_766 ?
C44 H44A 0.9700 . ?
C44 H44B 0.9700 . ?
C43 H43A 0.9601 . ?
C43 H43B 0.9601 . ?
C43 H43C 0.9601 . ?
C42 H42A 0.9888 . ?
C42 H42B 0.9887 . ?
C42 H42C 0.9873 . ?

loop_
_geom_hbond_atom_site_label_D
_geom_hbond_atom_site_label_H
_geom_hbond_atom_site_label_A
_geom_hbond_distance_DH
_geom_hbond_distance_HA
_geom_hbond_distance_DA
_geom_hbond_angle_DHA
_geom_hbond_site_symmetry_A
C2 H2 O2 0.95(4) 2.54(4) 3.125(4) 120(3) 1_565
C42 H42A O41 0.99 2.65 3.06(4) 104.8 2_776
O41 H43B O42 1.13 1.91 2.76(4) 128.8 .
C41 H43B O42 1.02 1.91 2.71(5) 133.4 .
C41 H41C O41 0.96 1.97 2.83(3) 147.6 2_776
C2 H2 O2 0.95(4) 2.54(4) 3.125(4) 120(3) 1_565
C42 H42A O41 0.99 2.65 3.06(4) 104.8 2_776
O41 H43B O42 1.13 1.91 2.76(4) 128.8 .
C41 H43B O42 1.02 1.91 2.71(5) 133.4 .
C41 H41C O41 0.96 1.97 2.83(3) 147.6 2_776
C41 H43B O42 1.02 1.91 2.71(5) 133.4 .
O41 H43B O42 1.13 1.91 2.76(4) 128.8 .
C42 H42A O41 0.99 2.65 3.06(4) 104.8 2_776
C2 H2 O2 0.95(4) 2.54(4) 3.125(4) 120(3) 1_565

loop_
_geom_torsion_atom_site_label_1
_geom_torsion_atom_site_label_2
_geom_torsion_atom_site_label_3
_geom_torsion_atom_site_label_4
_geom_torsion
_geom_torsion_site_symmetry_1
_geom_torsion_site_symmetry_2
_geom_torsion_site_symmetry_3
_geom_torsion_site_symmetry_4
_geom_torsion_publ_flag
C34 C35 C36 C37 2.3(5) . . . . ?
C38 C35 C36 C37 -177.8(3) . . . . ?
C35 C36 C37 C32 -0.3(5) . . . . ?
C36 C37 C32 C33 -1.7(5) . . . . ?
C36 C37 C32 C4 179.3(3) . . . . ?
C37 C32 C4 C5 -35.9(5) . . . . ?
C33 C32 C4 C5 145.2(3) . . . . ?
C37 C32 C4 C3 143.2(4) . . . . ?
C33 C32 C4 C3 -35.8(5) . . . . ?
C3 C4 C5 C6 -1.4(5) . . . . ?
C32 C4 C5 C6 177.6(3) . . . . ?
C4 C5 C6 C1 -1.4(5) . . . . ?
C4 C5 C6 C7 -180.0(3) . . . . ?
C5 C6 C7 C8 177.7(4) . . . . ?
C1 C6 C7 C8 -1.0(3) . . . . ?
C5 C6 C7 C16 -2.8(6) . . . . ?
C1 C6 C7 C16 178.5(3) . . . . ?
C8 C7 C16 C15 179.4(3) . . . . ?
C6 C7 C16 C15 -0.1(6) . . . . ?
C8 C7 C16 C11 -0.4(4) . . . . ?
C6 C7 C16 C11 -179.9(3) . . . . ?
C15 C16 C11 C12 0.2(4) . . . . ?
C7 C16 C11 C12 -179.9(3) . . . . ?
C15 C16 C11 C10 -179.4(3) . . . . ?
C7 C16 C11 C10 0.4(4) . . . . ?
C10 C11 C12 C13 178.7(3) . . . . ?
C16 C11 C12 C13 -0.9(5) . . . . ?
C10 C11 C12 C18 0.0(5) . . . . ?
C16 C11 C12 C18 -179.7(3) . . . . ?
C17 N2 C18 O2 179.7(3) . . . . ?
C19 N2 C18 O2 -3.9(5) . . . . ?
C17 N2 C18 C12 -1.4(5) . . . . ?
C19 N2 C18 C12 175.0(3) . . . . ?
C13 C12 C18 O2 1.5(6) . . . . ?
C11 C12 C18 O2 -179.7(3) . . . . ?
C13 C12 C18 N2 -177.3(3) . . . . ?
C11 C12 C18 N2 1.5(5) . . . . ?
C18 N2 C19 C20 -82.3(4) . . . . ?
C17 N2 C19 C20 94.4(4) . . . . ?
C18 N2 C19 C24 98.9(4) . . . . ?
C17 N2 C19 C24 -84.4(4) . . . . ?
C24 C19 C20 C21 1.7(5) . . . . ?
N2 C19 C20 C21 -177.1(3) . . . . ?
C24 C19 C20 C25 -178.3(3) . . . . ?
N2 C19 C20 C25 2.9(5) . . . . ?
C19 C20 C21 C22 1.5(5) . . . . ?
C25 C20 C21 C22 -178.6(4) . . . . ?
C20 C21 C22 C23 -3.1(6) . . . . ?
C20 C21 C22 C26 176.4(4) . . . . ?
C11 C12 C13 C14 0.7(5) . . . . ?
C18 C12 C13 C14 179.5(3) . . . . ?
C12 C13 C14 C15 0.2(6) . . . . ?
C13 C14 C15 C16 -0.9(6) . . . . ?
C7 C16 C15 C14 -179.1(3) . . . . ?
C11 C16 C15 C14 0.7(5) . . . . ?
C12 C11 C10 C9 -179.7(3) . . . . ?
C16 C11 C10 C9 -0.1(5) . . . . ?
C12 C11 C10 C17 -1.5(5) . . . . ?
C16 C11 C10 C17 178.2(3) . . . . ?
C11 C10 C9 C8 -0.2(5) . . . . ?
C17 C10 C9 C8 -178.5(3) . . . . ?
C1 N1 C8 C7 0.2(4) . . . . ?
C28 N1 C8 C7 -174.5(3) . . . . ?
C1 N1 C8 C9 -179.0(3) . . . . ?
C28 N1 C8 C9 6.4(5) . . . . ?
C16 C7 C8 N1 -179.1(3) . . . . ?
C6 C7 C8 N1 0.5(4) . . . . ?
C16 C7 C8 C9 0.2(5) . . . . ?
C6 C7 C8 C9 179.8(3) . . . . ?
C10 C9 C8 N1 179.3(3) . . . . ?
C10 C9 C8 C7 0.2(5) . . . . ?
C8 N1 C1 C2 178.3(3) . . . . ?
C28 N1 C1 C2 -7.1(6) . . . . ?
C8 N1 C1 C6 -0.9(4) . . . . ?
C28 N1 C1 C6 173.7(3) . . . . ?
C5 C6 C1 N1 -177.8(3) . . . . ?
C7 C6 C1 N1 1.2(4) . . . . ?
C5 C6 C1 C2 3.0(5) . . . . ?
C7 C6 C1 C2 -178.1(3) . . . . ?
C5 C4 C3 C2 3.0(6) . . . . ?
C32 C4 C3 C2 -176.1(3) . . . . ?
C4 C3 C2 C1 -1.5(6) . . . . ?
N1 C1 C2 C3 179.3(3) . . . . ?
C6 C1 C2 C3 -1.5(5) . . . . ?
C36 C35 C34 C33 -2.4(5) . . . . ?
C38 C35 C34 C33 177.7(3) . . . . ?
C35 C34 C33 C32 0.5(5) . . . . ?
C37 C32 C33 C34 1.6(5) . . . . ?
C4 C32 C33 C34 -179.4(3) . . . . ?
C1 N1 C28 C29 -94.6(4) . . . . ?
C8 N1 C28 C29 79.1(4) . . . . ?
N1 C28 C29 C30 62.7(6) . . . . ?
C28 C29 C30 C31 -179.0(5) . . . . ?
C18 N2 C17 O1 179.2(3) . . . . ?
C19 N2 C17 O1 2.7(5) . . . . ?
C18 N2 C17 C10 -0.1(5) . . . . ?
C19 N2 C17 C10 -176.5(3) . . . . ?
C9 C10 C17 O1 0.6(5) . . . . ?
C11 C10 C17 O1 -177.7(3) . . . . ?
C9 C10 C17 N2 179.8(3) . . . . ?
C11 C10 C17 N2 1.5(4) . . . . ?
C20 C19 C24 C23 -2.9(5) . . . . ?
N2 C19 C24 C23 175.8(3) . . . . ?
C20 C19 C24 C27 177.3(3) . . . . ?
N2 C19 C24 C27 -3.9(5) . . . . ?
C21 C22 C23 C24 1.7(6) . . . . ?
C26 C22 C23 C24 -177.8(4) . . . . ?
C19 C24 C23 C22 1.2(5) . . . . ?
C27 C24 C23 C22 -179.0(4) . . . . ?
C43 O42 C44 C44 -168.8(15) . . . 2_766 ?
